data_4515365
loop_
_publ_author_name
'Gan, Shifeng'
'Hu, Shimin'
'Li, Xiang-Long'
'Zeng, Jiajie'
'Zhang, Dongdong'
'Huang, Tianyu'
'Luo, Wenwen'
'Zhao, Zujin'
'Duan, Lian'
'Su, Shi-Jian'
'Tang, Ben Zhong'

_publ_section_title
;
 Heavy Atom Effect of Bromine Significantly Enhances Exciton Utilization
 of Delayed Fluorescence Luminogens.
;
_journal_issue 20
_journal_name_full 'ACS applied materials &amp; interfaces'
_journal_page_first 17327
_journal_page_last 17334
_journal_paper_doi 10.1021/acsami.8b05389
_journal_volume 10
_journal_year 2018
_chemical_formula_moiety 'C32 H16 Br2 N4'
_chemical_formula_sum 'C32 H16 Br2 N4'
_chemical_formula_weight 616.31
_space_group_crystal_system monoclinic
_space_group_IT_number 5
_space_group_name_Hall 'C 2y'
_space_group_name_H-M_alt 'C 1 2 1'
_atom_sites_solution_hydrogens geom
_audit_creation_method SHELXL-2014/7
_cell_angle_alpha 90
_cell_angle_beta 114.094(2)
_cell_angle_gamma 90
_cell_formula_units_Z 12
_cell_length_a 23.8564(19)
_cell_length_b 12.3699(8)
_cell_length_c 28.581(3)
_cell_measurement_reflns_used 4024
_cell_measurement_temperature 173(2)
_cell_measurement_theta_max 24.60
_cell_measurement_theta_min 2.70
_cell_volume 7699.5(11)
_computing_structure_refinement 'SHELXL-2014/7 (Sheldrick, 2014)'
_diffrn_ambient_temperature 173(2)
_diffrn_measured_fraction_theta_full 0.983
_diffrn_measured_fraction_theta_max 0.983
_diffrn_measurement_device_type 'PHOTON100 CMOS detector'
_diffrn_measurement_method 'omega scan'
_diffrn_radiation_type MoK\a
_diffrn_radiation_wavelength 0.71073
_diffrn_reflns_av_R_equivalents 0.1153
_diffrn_reflns_av_unetI/netI 0.1768
_diffrn_reflns_Laue_measured_fraction_full 0.983
_diffrn_reflns_Laue_measured_fraction_max 0.983
_diffrn_reflns_limit_h_max 27
_diffrn_reflns_limit_h_min -27
_diffrn_reflns_limit_k_max 14
_diffrn_reflns_limit_k_min -14
_diffrn_reflns_limit_l_max 33
_diffrn_reflns_limit_l_min -33
_diffrn_reflns_number 22908
_diffrn_reflns_point_group_measured_fraction_full 0.982
_diffrn_reflns_point_group_measured_fraction_max 0.982
_diffrn_reflns_theta_full 24.673
_diffrn_reflns_theta_max 24.673
_diffrn_reflns_theta_min 0.780
_diffrn_source 'fine-focus sealed tube'
_exptl_absorpt_coefficient_mu 3.188
_exptl_absorpt_correction_T_max 0.7451
_exptl_absorpt_correction_T_min 0.5465
_exptl_absorpt_correction_type multi-scan
_exptl_absorpt_process_details 'SADABS (Bruker, 2013)'
_exptl_crystal_density_diffrn 1.595
_exptl_crystal_description needle
_exptl_crystal_F_000 3672
_exptl_crystal_size_max 0.350
_exptl_crystal_size_mid 0.080
_exptl_crystal_size_min 0.050
_refine_diff_density_max 0.722
_refine_diff_density_min -0.727
_refine_diff_density_rms 0.128
_refine_ls_abs_structure_details
;
 Refined as an inversion twin.
;
_refine_ls_abs_structure_Flack 0.36(4)
_refine_ls_extinction_method none
_refine_ls_goodness_of_fit_ref 1.084
_refine_ls_hydrogen_treatment constr
_refine_ls_matrix_type full
_refine_ls_number_parameters 1286
_refine_ls_number_reflns 12363
_refine_ls_number_restraints 8859
_refine_ls_restrained_S_all 0.899
_refine_ls_R_factor_all 0.1986
_refine_ls_R_factor_gt 0.0805
_refine_ls_shift/su_max 0.003
_refine_ls_shift/su_mean 0.000
_refine_ls_structure_factor_coef Fsqd
_refine_ls_weighting_details 'w=1/[\s^2^(Fo^2^)+(0.0918P)^2^+4.0622P] where P=(Fo^2^+2Fc^2^)/3'
_refine_ls_weighting_scheme calc
_refine_ls_wR_factor_gt 0.1750
_refine_ls_wR_factor_ref 0.2275
_reflns_Friedel_coverage 0.902
_reflns_Friedel_fraction_full 0.982
_reflns_Friedel_fraction_max 0.982
_reflns_number_gt 5899
_reflns_number_total 12363
_reflns_threshold_expression 'I > 2\s(I)'
_cod_data_source_file am8b05389_si_002.cif
_cod_data_source_block 2
_cod_original_cell_volume 7699.6(11)
_cod_original_sg_symbol_H-M 'C 2'
_cod_database_code 4515365
_shelx_shelxl_version_number 2014/7
_shelx_space_group_comment
;
The symmetry employed for this shelxl refinement is uniquely defined
by the following loop, which should always be used as a source of
symmetry information in preference to the above space-group names.
They are only intended as comments.
;
_shelx_estimated_absorpt_t_min 0.402
_shelx_estimated_absorpt_t_max 0.857

loop_
_space_group_symop_operation_xyz
'x, y, z'
'-x, y, -z'
'x+1/2, y+1/2, z'
'-x+1/2, y+1/2, -z'

loop_
_atom_site_label
_atom_site_type_symbol
_atom_site_fract_x
_atom_site_fract_y
_atom_site_fract_z
_atom_site_U_iso_or_equiv
_atom_site_adp_type
_atom_site_occupancy
_atom_site_site_symmetry_order
_atom_site_calc_flag
_atom_site_refinement_flags_posn
_atom_site_refinement_flags_adp
_atom_site_refinement_flags_occupancy
_atom_site_disorder_assembly
_atom_site_disorder_group
Br1A Br 0.49115(18) 0.8832(9) 0.25589(16) 0.0775(16) Uani 0.889(6) 1 d D U P A 1
N1A N 0.6161(7) 0.4589(15) 0.3304(6) 0.039(4) Uani 0.889(6) 1 d D U P A 1
C1A C 0.5930(7) 0.5610(14) 0.3112(5) 0.038(4) Uani 0.889(6) 1 d D U P A 1
C2A C 0.6118(11) 0.6299(19) 0.2835(10) 0.047(5) Uani 0.889(6) 1 d D U P A 1
H2AA H 0.6463 0.6111 0.2766 0.057 Uiso 0.889(6) 1 calc R U P A 1
C3A C 0.5819(9) 0.7269(17) 0.2651(9) 0.043(5) Uani 0.889(6) 1 d D U P A 1
H3AA H 0.5959 0.7770 0.2470 0.051 Uiso 0.889(6) 1 calc R U P A 1
C4A C 0.5303(10) 0.7466(17) 0.2745(10) 0.044(5) Uani 0.889(6) 1 d D U P A 1
C5A C 0.5071(10) 0.6740(15) 0.2983(9) 0.046(5) Uani 0.889(6) 1 d D U P A 1
H5AA H 0.4702 0.6895 0.3021 0.055 Uiso 0.889(6) 1 calc R U P A 1
C6A C 0.5381(9) 0.5773(16) 0.3170(9) 0.038(4) Uani 0.889(6) 1 d D U P A 1
C7A C 0.5285(9) 0.4844(16) 0.3423(8) 0.035(4) Uani 0.889(6) 1 d D U P A 1
C8A C 0.4818(9) 0.4515(19) 0.3558(9) 0.045(5) Uani 0.889(6) 1 d D U P A 1
H8AA H 0.4475 0.4970 0.3498 0.054 Uiso 0.889(6) 1 calc R U P A 1
C9A C 0.4856(10) 0.3538(19) 0.3776(9) 0.046(5) Uani 0.889(6) 1 d D U P A 1
H9AA H 0.4545 0.3332 0.3885 0.055 Uiso 0.889(6) 1 calc R U P A 1
C10A C 0.5334(10) 0.282(2) 0.3850(9) 0.050(6) Uani 0.889(6) 1 d D U P A 1
H10A H 0.5341 0.2132 0.4002 0.060 Uiso 0.889(6) 1 calc R U P A 1
C11A C 0.5798(10) 0.3103(18) 0.3701(9) 0.048(5) Uani 0.889(6) 1 d D U P A 1
H11A H 0.6130 0.2629 0.3746 0.058 Uiso 0.889(6) 1 calc R U P A 1
C12A C 0.5755(9) 0.4104(17) 0.3486(9) 0.041(4) Uani 0.889(6) 1 d D U P A 1
Br1Z Br 0.4207(12) 0.372(2) 0.3835(11) 0.076(7) Uani 0.111(6) 1 d D U P A 2
N1Z N 0.6174(15) 0.474(3) 0.3242(16) 0.040(5) Uiso 0.111(6) 1 d D U P A 2
C1Z C 0.5714(12) 0.441(4) 0.3400(12) 0.042(5) Uiso 0.111(6) 1 d D U P A 2
C6Z C 0.529(2) 0.526(5) 0.330(3) 0.041(5) Uiso 0.111(6) 1 d D U P A 2
C7Z C 0.549(4) 0.612(6) 0.307(4) 0.040(5) Uiso 0.111(6) 1 d D U P A 2
C12Z C 0.604(3) 0.578(4) 0.303(3) 0.040(5) Uiso 0.111(6) 1 d D U P A 2
C2Z C 0.575(5) 0.359(7) 0.373(5) 0.044(6) Uiso 0.111(6) 1 d D U P A 2
H2ZA H 0.5990 0.2958 0.3759 0.053 Uiso 0.111(6) 1 calc R U P A 2
C3Z C 0.542(5) 0.373(10) 0.403(4) 0.047(6) Uiso 0.111(6) 1 d D U P A 2
H3ZA H 0.5524 0.3343 0.4342 0.057 Uiso 0.111(6) 1 calc R U P A 2
C4Z C 0.492(3) 0.444(6) 0.386(3) 0.047(7) Uiso 0.111(6) 1 d D U P A 2
C5Z C 0.483(4) 0.518(9) 0.348(5) 0.044(6) Uiso 0.111(6) 1 d D U P A 2
H5ZA H 0.4478 0.5635 0.3356 0.053 Uiso 0.111(6) 1 calc R U P A 2
C8Z C 0.523(6) 0.711(9) 0.286(7) 0.042(6) Uiso 0.111(6) 1 d D U P A 2
H8ZA H 0.4862 0.7364 0.2873 0.050 Uiso 0.111(6) 1 calc R U P A 2
C9Z C 0.553(6) 0.771(6) 0.263(6) 0.041(6) Uiso 0.111(6) 1 d D U P A 2
H9ZA H 0.5452 0.8462 0.2574 0.049 Uiso 0.111(6) 1 calc R U P A 2
C10Z C 0.595(6) 0.721(8) 0.246(5) 0.041(8) Uiso 0.111(6) 1 d D U P A 2
H10B H 0.6000 0.7468 0.2169 0.049 Uiso 0.111(6) 1 calc R U P A 2
C11Z C 0.629(6) 0.634(9) 0.275(6) 0.041(6) Uiso 0.111(6) 1 d D U P A 2
H11B H 0.6668 0.6141 0.2741 0.049 Uiso 0.111(6) 1 calc R U P A 2
Br1B Br 0.7246(3) 0.7129(10) 0.5652(2) 0.055(2) Uani 0.528(6) 1 d D U P B 3
N1B N 0.7335(17) 0.5517(18) 0.3715(11) 0.042(5) Uani 0.528(6) 1 d D U P B 3
C1B C 0.7284(14) 0.575(2) 0.4176(9) 0.042(5) Uani 0.528(6) 1 d D U P B 3
C2B C 0.707(3) 0.510(3) 0.4453(15) 0.043(6) Uani 0.528(6) 1 d D U P B 3
H2BA H 0.6900 0.4406 0.4335 0.052 Uiso 0.528(6) 1 calc R U P B 3
C3B C 0.711(3) 0.551(2) 0.4918(14) 0.040(6) Uani 0.528(6) 1 d D U P B 3
H3BA H 0.7021 0.5066 0.5149 0.048 Uiso 0.528(6) 1 calc R U P B 3
C4B C 0.728(2) 0.659(2) 0.5047(13) 0.036(6) Uani 0.528(6) 1 d D U P B 3
C5B C 0.744(2) 0.728(3) 0.4746(12) 0.042(6) Uani 0.528(6) 1 d D U P B 3
H5BA H 0.7528 0.8024 0.4831 0.051 Uiso 0.528(6) 1 calc R U P B 3
C6B C 0.746(3) 0.683(2) 0.4306(14) 0.039(5) Uani 0.528(6) 1 d D U P B 3
C7B C 0.764(3) 0.727(2) 0.3926(16) 0.043(5) Uani 0.528(6) 1 d D U P B 3
C8B C 0.783(3) 0.830(2) 0.3854(17) 0.047(6) Uani 0.528(6) 1 d D U P B 3
H8BA H 0.7869 0.8883 0.4083 0.056 Uiso 0.528(6) 1 calc R U P B 3
C9B C 0.796(2) 0.843(3) 0.3431(15) 0.051(6) Uani 0.528(6) 1 d D U P B 3
H9BA H 0.8099 0.9120 0.3372 0.062 Uiso 0.528(6) 1 calc R U P B 3
C10B C 0.790(3) 0.760(3) 0.3084(16) 0.046(6) Uani 0.528(6) 1 d D U P B 3
H10C H 0.7987 0.7738 0.2792 0.055 Uiso 0.528(6) 1 calc R U P B 3
C11B C 0.772(3) 0.657(3) 0.3158(15) 0.049(6) Uani 0.528(6) 1 d D U P B 3
H11C H 0.7679 0.5999 0.2924 0.059 Uiso 0.528(6) 1 calc R U P B 3
C12B C 0.760(2) 0.641(2) 0.3585(14) 0.042(5) Uani 0.528(6) 1 d D U P B 3
Br1Y Br 0.8228(3) 0.9799(10) 0.3462(3) 0.075(3) Uani 0.472(6) 1 d D U P B 4
N1Y N 0.7353(18) 0.5439(19) 0.3775(11) 0.042(5) Uiso 0.472(6) 1 d D U P B 4
C1Y C 0.7562(15) 0.6414(18) 0.3651(11) 0.044(5) Uiso 0.472(6) 1 d D U P B 4
C2Y C 0.776(3) 0.657(3) 0.3270(18) 0.049(6) Uiso 0.472(6) 1 d D U P B 4
H2YA H 0.7799 0.5993 0.3065 0.059 Uiso 0.472(6) 1 calc R U P B 4
C3Y C 0.791(3) 0.763(2) 0.3200(18) 0.050(6) Uiso 0.472(6) 1 d D U P B 4
H3YA H 0.7954 0.7832 0.2895 0.060 Uiso 0.472(6) 1 calc R U P B 4
C4Y C 0.800(3) 0.840(2) 0.3590(15) 0.051(6) Uiso 0.472(6) 1 d D U P B 4
C5Y C 0.778(3) 0.826(2) 0.3959(18) 0.048(6) Uiso 0.472(6) 1 d D U P B 4
H5YA H 0.7752 0.8845 0.4166 0.057 Uiso 0.472(6) 1 calc R U P B 4
C6Y C 0.760(3) 0.721(2) 0.4015(18) 0.043(5) Uiso 0.472(6) 1 d D U P B 4
C7Y C 0.740(3) 0.668(3) 0.4371(16) 0.042(5) Uiso 0.472(6) 1 d D U P B 4
C8Y C 0.741(3) 0.702(3) 0.4839(15) 0.044(6) Uiso 0.472(6) 1 d D U P B 4
H8YA H 0.7534 0.7731 0.4964 0.052 Uiso 0.472(6) 1 calc R U P B 4
C9Y C 0.724(3) 0.628(3) 0.5108(15) 0.042(6) Uiso 0.472(6) 1 d D U P B 4
H9YA H 0.7265 0.6484 0.5438 0.051 Uiso 0.472(6) 1 calc R U P B 4
C10Y C 0.701(3) 0.525(3) 0.4925(17) 0.047(6) Uiso 0.472(6) 1 d D U P B 4
H10D H 0.6842 0.4815 0.5105 0.056 Uiso 0.472(6) 1 calc R U P B 4
C11Y C 0.705(3) 0.487(3) 0.4480(17) 0.043(6) Uiso 0.472(6) 1 d D U P B 4
H11D H 0.6953 0.4141 0.4373 0.052 Uiso 0.472(6) 1 calc R U P B 4
C12Y C 0.722(2) 0.560(2) 0.4205(14) 0.042(5) Uiso 0.472(6) 1 d D U P B 4
Br1C Br 0.50904(15) 0.1551(8) 0.24480(14) 0.0584(14) Uani 0.858(6) 1 d D U P C 5
C4C C 0.4704(6) 0.2913(14) 0.2234(3) 0.048(5) Uani 0.858(6) 1 d D U P C 5
C9C C 0.5197(8) 0.6752(19) 0.1217(6) 0.056(5) Uani 0.858(6) 1 d D U P C 5
H9CA H 0.5501 0.6926 0.1095 0.067 Uiso 0.858(6) 1 calc R U P C 5
Br1X Br 0.5646(10) 0.706(2) 0.1008(9) 0.101(8) Uani 0.142(6) 1 d . U P C 6
C4X C 0.4704(6) 0.2913(14) 0.2234(3) 0.048(5) Uani 0.142(6) 1 d . U P C 6
H4XA H 0.4894 0.2225 0.2329 0.057 Uiso 0.142(6) 1 calc R U P C 6
C9X C 0.5197(8) 0.6752(19) 0.1217(6) 0.056(5) Uani 0.142(6) 1 d . U P C 6
N1C N 0.3884(6) 0.5872(14) 0.1758(5) 0.044(4) Uani 1 1 d D U . . .
C1C C 0.4098(7) 0.4848(15) 0.1949(6) 0.039(4) Uani 1 1 d D U . . .
C2C C 0.3871(8) 0.4118(16) 0.2182(6) 0.042(5) Uani 1 1 d D U . . .
H2CA H 0.3517 0.4267 0.2243 0.051 Uiso 1 1 calc R U . . .
C3C C 0.4184(7) 0.3142(16) 0.2326(6) 0.054(5) Uani 1 1 d D U . . .
H3C H 0.4040 0.2615 0.2492 0.065 Uiso 1 1 calc R U . C 5
C5C C 0.4946(8) 0.3641(13) 0.2015(6) 0.041(5) Uani 1 1 d D U . . .
H5C H 0.5309 0.3495 0.1966 0.049 Uiso 1 1 calc R U . C 5
C6C C 0.4628(7) 0.4629(14) 0.1863(6) 0.038(4) Uani 1 1 d D U . . .
C7C C 0.4750(7) 0.5556(15) 0.1618(6) 0.047(5) Uani 1 1 d D U . . .
C8C C 0.5201(8) 0.5791(19) 0.1442(7) 0.048(5) Uani 1 1 d D U . . .
H8C H 0.5511 0.5274 0.1480 0.057 Uiso 1 1 calc R U . C 5
C10C C 0.4735(8) 0.7476(19) 0.1172(7) 0.055(6) Uani 1 1 d D U . . .
H10T H 0.4739 0.8161 0.1023 0.066 Uiso 1 1 calc R U . C 5
C11C C 0.4274(8) 0.7274(17) 0.1328(6) 0.052(5) Uani 1 1 d D U . . .
H11E H 0.3961 0.7793 0.1278 0.062 Uiso 1 1 calc R U . . .
C12C C 0.4278(7) 0.6312(16) 0.1554(6) 0.044(5) Uani 1 1 d D U . . .
Br1D Br 0.27612(18) 0.3190(9) -0.06291(14) 0.0482(13) Uani 0.781(6) 1 d D U P D 7
N1D N 0.2637(9) 0.4784(15) 0.1317(7) 0.033(4) Uani 0.781(6) 1 d D U P D 7
C1D C 0.2698(8) 0.4548(16) 0.0858(6) 0.031(4) Uani 0.781(6) 1 d D U P D 7
C2D C 0.2885(13) 0.5208(19) 0.0559(8) 0.030(5) Uani 0.781(6) 1 d D U P D 7
H2DA H 0.3005 0.5935 0.0657 0.036 Uiso 0.781(6) 1 calc R U P D 7
C3D C 0.2895(13) 0.4783(17) 0.0112(8) 0.026(4) Uani 0.781(6) 1 d D U P D 7
H3DA H 0.3021 0.5219 -0.0101 0.031 Uiso 0.781(6) 1 calc R U P D 7
C4D C 0.2717(13) 0.3697(18) -0.0022(8) 0.027(5) Uani 0.781(6) 1 d D U P D 7
C5D C 0.2507(13) 0.3056(19) 0.0261(7) 0.030(4) Uani 0.781(6) 1 d D U P D 7
H5DA H 0.2365 0.2344 0.0151 0.035 Uiso 0.781(6) 1 calc R U P D 7
C6D C 0.2505(13) 0.3475(17) 0.0719(8) 0.029(4) Uani 0.781(6) 1 d D U P D 7
C7D C 0.2322(13) 0.3037(17) 0.1108(9) 0.035(4) Uani 0.781(6) 1 d D U P D 7
C8D C 0.2076(13) 0.2038(18) 0.1161(10) 0.039(5) Uani 0.781(6) 1 d D U P D 7
H8DA H 0.2024 0.1469 0.0924 0.047 Uiso 0.781(6) 1 calc R U P D 7
C9D C 0.1908(12) 0.190(2) 0.1572(9) 0.044(5) Uani 0.781(6) 1 d D U P D 7
H9DA H 0.1769 0.1218 0.1633 0.053 Uiso 0.781(6) 1 calc R U P D 7
C10D C 0.1946(13) 0.277(2) 0.1893(10) 0.037(5) Uani 0.781(6) 1 d D U P D 7
H10E H 0.1790 0.2692 0.2148 0.045 Uiso 0.781(6) 1 calc R U P D 7
C11D C 0.2202(15) 0.374(2) 0.1849(10) 0.039(5) Uani 0.781(6) 1 d D U P D 7
H11F H 0.2250 0.4295 0.2090 0.047 Uiso 0.781(6) 1 calc R U P D 7
C12D C 0.2389(13) 0.3899(16) 0.1461(9) 0.033(4) Uani 0.781(6) 1 d D U P D 7
Br1W Br 0.1682(6) 0.0587(13) 0.1429(6) 0.064(5) Uani 0.219(6) 1 d D U P D 8
N1W N 0.266(2) 0.490(2) 0.1245(15) 0.036(5) Uiso 0.219(6) 1 d D U P D 8
C1W C 0.243(2) 0.393(2) 0.1348(14) 0.037(5) Uiso 0.219(6) 1 d D U P D 8
C2W C 0.225(5) 0.375(4) 0.174(3) 0.039(6) Uiso 0.219(6) 1 d D U P D 8
H2WA H 0.2291 0.4279 0.1992 0.047 Uiso 0.219(6) 1 calc R U P D 8
C3W C 0.199(4) 0.274(3) 0.175(3) 0.040(6) Uiso 0.219(6) 1 d D U P D 8
H3WA H 0.1796 0.2591 0.1967 0.048 Uiso 0.219(6) 1 calc R U P D 8
C4W C 0.204(4) 0.194(3) 0.141(2) 0.043(6) Uiso 0.219(6) 1 d D U P D 8
C5W C 0.222(4) 0.213(3) 0.102(2) 0.039(6) Uiso 0.219(6) 1 d D U P D 8
H5WA H 0.2234 0.1567 0.0800 0.047 Uiso 0.219(6) 1 calc R U P D 8
C6W C 0.239(4) 0.319(3) 0.097(2) 0.036(5) Uiso 0.219(6) 1 d D U P D 8
C7W C 0.259(4) 0.372(3) 0.062(2) 0.032(5) Uiso 0.219(6) 1 d D U P D 8
C8W C 0.260(4) 0.337(5) 0.015(2) 0.031(6) Uiso 0.219(6) 1 d D U P D 8
H8WA H 0.2405 0.2717 -0.0006 0.038 Uiso 0.219(6) 1 calc R U P D 8
C9W C 0.289(4) 0.403(5) -0.006(2) 0.032(6) Uiso 0.219(6) 1 d D U P D 8
H9WA H 0.3003 0.3746 -0.0323 0.038 Uiso 0.219(6) 1 calc R U P D 8
C10W C 0.302(4) 0.510(5) 0.009(2) 0.033(7) Uiso 0.219(6) 1 d D U P D 8
H10F H 0.3125 0.5592 -0.0117 0.040 Uiso 0.219(6) 1 calc R U P D 8
C11W C 0.301(4) 0.546(4) 0.055(2) 0.031(6) Uiso 0.219(6) 1 d D U P D 8
H11G H 0.3169 0.6153 0.0686 0.038 Uiso 0.219(6) 1 calc R U P D 8
C12W C 0.276(4) 0.479(3) 0.079(2) 0.033(5) Uiso 0.219(6) 1 d D U P D 8
Br1E Br 0.1530(2) 0.5092(9) 0.36492(18) 0.0881(18) Uani 0.857(5) 1 d D U P E 9
N1E N 0.0668(8) 0.2849(14) 0.5086(7) 0.043(5) Uani 0.857(5) 1 d D U P E 9
C1E C 0.0865(7) 0.3277(16) 0.4721(7) 0.046(5) Uani 0.857(5) 1 d D U P E 9
C2E C 0.0939(17) 0.271(2) 0.4338(11) 0.049(5) Uani 0.857(5) 1 d D U P E 9
H2EA H 0.0864 0.1950 0.4297 0.059 Uiso 0.857(5) 1 calc R U P E 9
C3E C 0.1127(16) 0.3285(18) 0.4020(11) 0.052(6) Uani 0.857(5) 1 d D U P E 9
H3EA H 0.1160 0.2940 0.3735 0.063 Uiso 0.857(5) 1 calc R U P E 9
C4E C 0.1270(17) 0.4377(19) 0.4113(10) 0.051(6) Uani 0.857(5) 1 d D U P E 9
C5E C 0.1254(16) 0.494(2) 0.4516(9) 0.050(5) Uani 0.857(5) 1 d D U P E 9
H5EA H 0.1371 0.5681 0.4575 0.060 Uiso 0.857(5) 1 calc R U P E 9
C6E C 0.1052(18) 0.4353(18) 0.4835(11) 0.047(5) Uani 0.857(5) 1 d D U P E 9
C7E C 0.0893(16) 0.4646(18) 0.5254(10) 0.053(5) Uani 0.857(5) 1 d D U P E 9
C8E C 0.0968(16) 0.5617(19) 0.5532(10) 0.051(5) Uani 0.857(5) 1 d D U P E 9
H8EA H 0.1136 0.6237 0.5441 0.061 Uiso 0.857(5) 1 calc R U P E 9
C9E C 0.0796(15) 0.566(2) 0.5932(10) 0.055(6) Uani 0.857(5) 1 d D U P E 9
H9EA H 0.0809 0.6327 0.6099 0.066 Uiso 0.857(5) 1 calc R U P E 9
C10E C 0.0598(14) 0.471(2) 0.6101(10) 0.056(6) Uani 0.857(5) 1 d D U P E 9
H10G H 0.0526 0.4729 0.6405 0.067 Uiso 0.857(5) 1 calc R U P E 9
C11E C 0.0508(13) 0.376(2) 0.5814(9) 0.051(5) Uani 0.857(5) 1 d D U P E 9
H11H H 0.0330 0.3142 0.5900 0.061 Uiso 0.857(5) 1 calc R U P E 9
C12E C 0.0676(13) 0.3709(16) 0.5414(9) 0.044(5) Uani 0.857(5) 1 d D U P E 9
Br1V Br 0.0733(7) 0.6098(15) 0.6655(7) 0.076(7) Uani 0.143(5) 1 d D U P E 10
N1V N 0.0626(7) 0.2888(12) 0.5099(11) 0.042(6) Uiso 0.143(5) 1 d D U P E 10
C1V C 0.0651(5) 0.3655(8) 0.5471(9) 0.044(5) Uiso 0.143(5) 1 d D U P E 10
C2V C 0.060(7) 0.343(5) 0.593(3) 0.046(7) Uiso 0.143(5) 1 d D U P E 10
H2VA H 0.0464 0.2753 0.5991 0.055 Uiso 0.143(5) 1 calc R U P E 10
C3V C 0.078(6) 0.427(6) 0.628(2) 0.048(7) Uiso 0.143(5) 1 d D U P E 10
H3VA H 0.0868 0.4127 0.6634 0.058 Uiso 0.143(5) 1 calc R U P E 10
C4V C 0.081(7) 0.532(5) 0.612(4) 0.047(7) Uiso 0.143(5) 1 d D U P E 10
C5V C 0.093(8) 0.551(4) 0.569(4) 0.045(6) Uiso 0.143(5) 1 d D U P E 10
H5VA H 0.1002 0.6219 0.5598 0.054 Uiso 0.143(5) 1 calc R U P E 10
C6V C 0.093(7) 0.460(4) 0.540(4) 0.045(5) Uiso 0.143(5) 1 d D U P E 10
C7V C 0.102(9) 0.444(5) 0.493(5) 0.043(5) Uiso 0.143(5) 1 d D U P E 10
C8V C 0.126(8) 0.512(6) 0.467(4) 0.044(6) Uiso 0.143(5) 1 d D U P E 10
H8VA H 0.1392 0.5829 0.4782 0.052 Uiso 0.143(5) 1 calc R U P E 10
C9V C 0.130(9) 0.471(7) 0.424(5) 0.047(6) Uiso 0.143(5) 1 d D U P E 10
H9VA H 0.1434 0.5174 0.4037 0.056 Uiso 0.143(5) 1 calc R U P E 10
C10V C 0.115(9) 0.364(7) 0.408(5) 0.046(6) Uiso 0.143(5) 1 d D U P E 10
H10H H 0.1210 0.3370 0.3796 0.055 Uiso 0.143(5) 1 calc R U P E 10
C11V C 0.091(9) 0.297(7) 0.434(4) 0.044(6) Uiso 0.143(5) 1 d D U P E 10
H11I H 0.0741 0.2285 0.4210 0.053 Uiso 0.143(5) 1 calc R U P E 10
C12V C 0.092(5) 0.333(4) 0.480(3) 0.043(5) Uiso 0.143(5) 1 d D U P E 10
Br1F Br 0.34637(16) 0.0272(9) 0.13623(14) 0.0730(12) Uani 1 1 d D U . F 11
N1F N 0.4369(6) 0.2457(12) -0.0083(6) 0.033(4) Uani 1 1 d D U . F 11
C1F C 0.4175(5) 0.2102(14) 0.0292(6) 0.035(4) Uani 1 1 d D U . F 11
C2F C 0.4142(9) 0.2658(17) 0.0703(7) 0.039(5) Uani 1 1 d D U . F 11
H2FA H 0.4260 0.3396 0.0764 0.046 Uiso 1 1 calc R U . F 11
C3F C 0.3929(10) 0.2092(16) 0.1027(8) 0.050(6) Uani 1 1 d D U . F 11
H3FA H 0.3924 0.2433 0.1323 0.060 Uiso 1 1 calc R U . F 11
C4F C 0.3726(10) 0.1032(17) 0.0912(7) 0.044(5) Uani 1 1 d D U . F 11
C5F C 0.3773(9) 0.0485(17) 0.0510(7) 0.046(5) Uani 1 1 d D U . F 11
H5FA H 0.3655 -0.0254 0.0453 0.055 Uiso 1 1 calc R U . F 11
C6F C 0.3992(9) 0.1010(15) 0.0188(7) 0.037(4) Uani 1 1 d D U . F 11
C7F C 0.4084(9) 0.0701(15) -0.0269(7) 0.035(4) Uani 1 1 d D U . F 11
C8F C 0.4007(10) -0.0269(17) -0.0538(8) 0.050(5) Uani 1 1 d D U . F 11
H8FA H 0.3855 -0.0904 -0.0442 0.060 Uiso 1 1 calc R U . F 11
C9F C 0.4166(11) -0.025(2) -0.0949(9) 0.055(6) Uani 1 1 d D U . F 11
H9FA H 0.4109 -0.0897 -0.1140 0.066 Uiso 1 1 calc R U . F 11
C10F C 0.4403(10) 0.0637(19) -0.1111(9) 0.051(6) Uani 1 1 d D U . F 11
H10I H 0.4529 0.0571 -0.1385 0.061 Uiso 1 1 calc R U . F 11
C11F C 0.4450(9) 0.1631(18) -0.0856(7) 0.043(5) Uani 1 1 d D U . F 11
H11J H 0.4556 0.2284 -0.0975 0.052 Uiso 1 1 calc R U . F 11
C12F C 0.4331(9) 0.1595(14) -0.0421(7) 0.039(4) Uani 1 1 d D U . F 11
C13A C 0.6683(8) 0.4093(18) 0.3286(8) 0.036(4) Uani 1 1 d D U . . .
C14A C 0.6595(12) 0.293(2) 0.3062(9) 0.036(5) Uani 1 1 d . U . . .
H14A H 0.6210 0.2569 0.2952 0.043 Uiso 1 1 calc R U . . .
C15A C 0.7040(12) 0.248(2) 0.3032(11) 0.045(5) Uani 1 1 d . U . . .
C16A C 0.6953(13) 0.149(3) 0.2795(11) 0.051(6) Uani 1 1 d . U . . .
C13B C 0.7234(11) 0.4485(15) 0.3474(8) 0.042(4) Uani 1 1 d D U . . .
C14B C 0.7734(12) 0.392(2) 0.3454(10) 0.042(5) Uani 1 1 d . U . . .
H14B H 0.8130 0.4240 0.3587 0.050 Uiso 1 1 calc R U . . .
C15B C 0.7655(12) 0.288(2) 0.3239(10) 0.036(5) Uani 1 1 d . U . . .
C16B C 0.8166(13) 0.238(3) 0.3220(12) 0.049(6) Uani 1 1 d . U . . .
C13C C 0.3358(7) 0.6386(18) 0.1769(7) 0.042(5) Uani 1 1 d D U . . .
C14C C 0.3417(13) 0.729(2) 0.1983(11) 0.047(5) Uani 1 1 d . U . . .
H14C H 0.3816 0.7585 0.2156 0.057 Uiso 1 1 calc R U . . .
C15C C 0.2869(11) 0.792(2) 0.1972(10) 0.041(5) Uani 1 1 d . U . . .
C16C C 0.2956(12) 0.899(3) 0.2233(10) 0.048(6) Uani 1 1 d . U . . .
C13D C 0.2746(11) 0.5842(15) 0.1546(8) 0.040(4) Uani 1 1 d D U . . .
C14D C 0.2242(13) 0.637(2) 0.1560(10) 0.047(5) Uani 1 1 d . U . . .
H14D H 0.1850 0.6040 0.1416 0.056 Uiso 1 1 calc R U . . .
C15D C 0.2303(14) 0.740(2) 0.1785(11) 0.049(5) Uani 1 1 d . U . . .
C16D C 0.1777(13) 0.804(3) 0.1792(11) 0.053(6) Uani 1 1 d . U . . .
C13E C 0.0288(10) 0.1913(13) 0.5000(8) 0.040(5) Uani 1 1 d D U . . .
C14E C 0.0637(14) 0.098(2) 0.5087(11) 0.053(6) Uani 1 1 d . U . . .
H14E H 0.1069 0.1015 0.5195 0.064 Uiso 1 1 calc R U . . .
C15E C 0.0307(12) -0.010(2) 0.5005(12) 0.059(7) Uani 1 1 d . U . . .
C16E C 0.0650(16) -0.096(3) 0.5087(13) 0.075(9) Uani 1 1 d . U . . .
C13F C 0.4677(9) 0.3460(13) -0.0068(8) 0.038(5) Uani 1 1 d D U . . .
C14F C 0.4425(10) 0.447(2) -0.0027(10) 0.033(5) Uani 1 1 d . U . . .
H14F H 0.4047 0.4511 0.0008 0.040 Uiso 1 1 calc R U . . .
C15F C 0.4711(9) 0.530(2) -0.0039(10) 0.033(5) Uani 1 1 d . U . . .
C16F C 0.4378(12) 0.640(3) -0.0027(12) 0.050(7) Uani 1 1 d . U . . .
N2A N 0.6834(11) 0.076(2) 0.2560(10) 0.074(8) Uani 1 1 d . U . . .
N2B N 0.8585(10) 0.195(2) 0.3228(10) 0.070(7) Uani 1 1 d . U . . .
N2C N 0.3017(11) 0.9860(19) 0.2381(8) 0.064(7) Uani 1 1 d . U . . .
N2D N 0.1377(11) 0.849(2) 0.1823(10) 0.069(7) Uani 1 1 d . U . . .
N2E N 0.0957(14) -0.178(3) 0.5082(10) 0.086(9) Uani 1 1 d . U . . .
N2F N 0.4121(10) 0.711(2) -0.0088(11) 0.070(8) Uani 1 1 d . U . . .

loop_
_atom_site_aniso_label
_atom_site_aniso_U_11
_atom_site_aniso_U_22
_atom_site_aniso_U_33
_atom_site_aniso_U_23
_atom_site_aniso_U_13
_atom_site_aniso_U_12
Br1A 0.059(3) 0.057(3) 0.097(4) 0.007(2) 0.013(3) 0.012(2)
N1A 0.040(6) 0.041(6) 0.039(6) -0.003(6) 0.018(6) 0.002(6)
C1A 0.038(7) 0.037(7) 0.040(7) -0.002(6) 0.016(6) 0.002(6)
C2A 0.040(8) 0.048(8) 0.046(8) -0.008(7) 0.009(7) 0.014(7)
C3A 0.043(8) 0.039(8) 0.044(8) 0.005(7) 0.015(7) 0.000(7)
C4A 0.041(8) 0.039(8) 0.044(8) -0.002(7) 0.009(7) 0.004(7)
C5A 0.038(8) 0.040(8) 0.050(8) -0.004(7) 0.008(7) 0.004(7)
C6A 0.037(7) 0.036(7) 0.039(7) -0.006(6) 0.013(6) 0.000(6)
C7A 0.038(7) 0.040(7) 0.035(7) -0.006(6) 0.022(6) 0.005(6)
C8A 0.047(8) 0.040(8) 0.044(8) -0.010(7) 0.015(7) 0.012(7)
C9A 0.049(8) 0.046(8) 0.047(8) -0.005(7) 0.025(7) 0.008(7)
C10A 0.050(9) 0.053(9) 0.047(9) -0.003(8) 0.020(8) 0.008(8)
C11A 0.046(8) 0.046(8) 0.048(8) -0.004(8) 0.014(7) 0.009(8)
C12A 0.042(7) 0.044(7) 0.039(7) -0.005(6) 0.018(6) 0.007(6)
Br1Z 0.062(12) 0.086(14) 0.092(14) -0.015(12) 0.043(10) 0.008(11)
Br1B 0.040(4) 0.086(5) 0.039(4) -0.017(3) 0.016(3) -0.005(3)
N1B 0.040(7) 0.044(7) 0.044(7) 0.001(7) 0.019(6) 0.013(6)
C1B 0.039(7) 0.047(7) 0.043(7) 0.003(7) 0.019(7) 0.005(7)
C2B 0.039(8) 0.044(8) 0.046(8) -0.002(8) 0.017(8) 0.005(8)
C3B 0.037(9) 0.043(9) 0.045(9) 0.004(8) 0.022(8) 0.003(8)
C4B 0.035(9) 0.042(9) 0.041(9) 0.003(8) 0.023(8) 0.000(8)
C5B 0.039(8) 0.045(8) 0.044(8) 0.002(8) 0.018(8) 0.002(8)
C6B 0.036(7) 0.044(7) 0.042(7) 0.002(7) 0.021(7) 0.004(7)
C7B 0.040(7) 0.047(7) 0.043(7) 0.005(7) 0.019(7) 0.005(7)
C8B 0.044(8) 0.050(8) 0.048(8) 0.002(8) 0.019(8) 0.005(8)
C9B 0.051(9) 0.051(9) 0.050(9) 0.010(8) 0.019(8) -0.002(8)
C10B 0.043(9) 0.054(9) 0.045(9) 0.003(9) 0.023(9) 0.004(9)
C11B 0.048(9) 0.053(9) 0.045(9) 0.000(8) 0.017(8) 0.004(8)
C12B 0.039(7) 0.047(7) 0.044(7) 0.004(7) 0.020(7) 0.010(7)
Br1Y 0.048(4) 0.058(4) 0.109(6) 0.015(4) 0.021(4) 0.002(3)
Br1C 0.034(2) 0.037(2) 0.091(4) 0.004(2) 0.012(2) 0.0054(18)
C4C 0.028(7) 0.053(9) 0.049(8) -0.007(8) 0.003(7) -0.001(7)
C9C 0.033(8) 0.071(9) 0.063(9) -0.013(8) 0.019(7) 0.003(8)
Br1X 0.054(12) 0.103(15) 0.153(17) -0.030(13) 0.050(11) -0.020(11)
C4X 0.028(7) 0.053(9) 0.049(8) -0.007(8) 0.003(7) -0.001(7)
C9X 0.033(8) 0.071(9) 0.063(9) -0.013(8) 0.019(7) 0.003(8)
N1C 0.028(7) 0.054(8) 0.043(8) -0.015(7) 0.009(6) 0.005(7)
C1C 0.028(7) 0.048(8) 0.037(8) -0.005(7) 0.009(7) -0.002(7)
C2C 0.013(8) 0.065(10) 0.042(9) -0.010(9) 0.006(7) 0.006(8)
C3C 0.037(9) 0.059(10) 0.054(10) -0.007(9) 0.005(8) 0.005(9)
C5C 0.020(8) 0.050(9) 0.047(9) -0.017(8) 0.009(7) 0.001(8)
C6C 0.017(7) 0.053(9) 0.038(8) -0.012(8) 0.006(7) 0.002(7)
C7C 0.027(8) 0.055(9) 0.048(9) -0.021(8) 0.005(7) 0.001(7)
C8C 0.035(8) 0.060(10) 0.049(9) -0.010(9) 0.017(8) 0.002(8)
C10C 0.041(10) 0.070(11) 0.052(10) -0.009(9) 0.017(9) 0.002(9)
C11C 0.042(9) 0.060(10) 0.046(10) -0.009(9) 0.011(8) 0.009(9)
C12C 0.029(8) 0.056(9) 0.045(8) -0.020(8) 0.012(7) 0.003(7)
Br1D 0.051(3) 0.054(3) 0.038(2) -0.007(2) 0.0170(19) 0.004(2)
N1D 0.033(6) 0.039(7) 0.032(7) -0.009(6) 0.018(6) 0.015(6)
C1D 0.025(6) 0.037(7) 0.037(7) 0.001(6) 0.017(6) 0.010(6)
C2D 0.027(7) 0.029(7) 0.037(7) -0.007(7) 0.015(7) 0.012(7)
C3D 0.021(7) 0.024(8) 0.041(8) 0.002(7) 0.020(7) 0.010(7)
C4D 0.025(8) 0.027(8) 0.030(8) -0.003(7) 0.014(7) 0.011(7)
C5D 0.025(7) 0.030(7) 0.035(7) -0.003(7) 0.013(6) 0.007(7)
C6D 0.022(6) 0.034(7) 0.037(7) -0.001(6) 0.018(6) 0.008(6)
C7D 0.030(6) 0.042(7) 0.037(7) 0.002(6) 0.017(6) 0.012(6)
C8D 0.038(8) 0.043(8) 0.041(8) 0.003(7) 0.021(7) 0.008(7)
C9D 0.041(8) 0.048(8) 0.044(8) 0.009(8) 0.017(7) 0.008(7)
C10D 0.031(8) 0.048(8) 0.039(8) 0.005(8) 0.020(7) 0.007(7)
C11D 0.038(8) 0.047(8) 0.034(8) -0.004(7) 0.016(7) 0.011(7)
C12D 0.028(6) 0.040(7) 0.036(7) -0.002(6) 0.018(6) 0.013(6)
Br1W 0.039(7) 0.035(7) 0.115(10) 0.024(6) 0.029(7) -0.003(5)
Br1E 0.059(3) 0.116(4) 0.091(4) 0.038(3) 0.032(2) 0.006(3)
N1E 0.044(7) 0.033(7) 0.046(7) -0.002(7) 0.011(7) 0.001(7)
C1E 0.045(7) 0.039(7) 0.045(7) 0.002(7) 0.010(6) -0.001(6)
C2E 0.043(8) 0.049(8) 0.049(8) -0.003(8) 0.012(7) 0.002(8)
C3E 0.039(8) 0.053(9) 0.053(9) 0.000(8) 0.006(8) 0.002(9)
C4E 0.042(8) 0.055(9) 0.048(8) 0.008(8) 0.011(8) 0.005(8)
C5E 0.044(8) 0.047(8) 0.053(8) 0.003(7) 0.013(7) -0.002(7)
C6E 0.046(7) 0.039(7) 0.046(7) 0.005(6) 0.008(6) -0.002(6)
C7E 0.049(7) 0.042(7) 0.053(7) -0.001(7) 0.006(7) -0.003(7)
C8E 0.049(8) 0.039(8) 0.050(8) -0.002(7) 0.006(8) -0.005(7)
C9E 0.048(8) 0.049(9) 0.057(9) -0.005(8) 0.010(8) -0.003(8)
C10E 0.050(9) 0.054(9) 0.051(8) -0.002(8) 0.009(8) -0.003(8)
C11E 0.046(8) 0.045(8) 0.053(8) 0.000(7) 0.011(7) -0.002(8)
C12E 0.042(7) 0.043(7) 0.044(7) 0.000(6) 0.014(6) 0.000(6)
Br1V 0.060(10) 0.060(10) 0.084(12) -0.043(9) 0.005(9) -0.002(8)
Br1F 0.063(2) 0.079(3) 0.074(3) 0.031(2) 0.0256(19) -0.010(2)
N1F 0.009(6) 0.027(7) 0.060(8) -0.009(7) 0.012(6) -0.005(6)
C1F 0.012(7) 0.032(8) 0.058(9) 0.007(8) 0.012(7) -0.001(7)
C2F 0.018(8) 0.035(9) 0.060(10) 0.003(8) 0.013(8) 0.001(8)
C3F 0.017(8) 0.057(11) 0.060(11) -0.003(9) 0.000(8) -0.001(9)
C4F 0.020(8) 0.054(10) 0.052(10) 0.018(9) 0.009(8) 0.013(8)
C5F 0.014(8) 0.036(9) 0.071(11) 0.005(9) -0.001(8) 0.004(8)
C6F 0.010(7) 0.033(8) 0.060(9) 0.002(8) 0.005(7) 0.002(7)
C7F 0.006(7) 0.040(8) 0.053(9) -0.010(8) 0.006(7) 0.001(7)
C8F 0.019(8) 0.046(10) 0.068(11) -0.011(9) 0.001(9) -0.001(8)
C9F 0.023(9) 0.052(11) 0.073(12) -0.022(10) 0.002(9) 0.009(9)
C10F 0.018(9) 0.063(11) 0.063(11) -0.019(10) 0.008(8) 0.016(9)
C11F 0.009(8) 0.052(10) 0.060(10) -0.013(9) 0.005(8) 0.008(8)
C12F 0.010(7) 0.041(8) 0.060(9) -0.011(8) 0.009(7) 0.011(7)
C13A 0.037(7) 0.038(7) 0.041(7) -0.002(7) 0.025(6) 0.018(6)
C14A 0.036(8) 0.043(9) 0.037(8) 0.002(8) 0.025(7) 0.006(8)
C15A 0.045(9) 0.044(9) 0.049(9) -0.005(8) 0.024(8) 0.015(8)
C16A 0.049(10) 0.059(12) 0.058(11) -0.010(10) 0.034(9) 0.005(10)
C13B 0.041(7) 0.044(7) 0.046(7) 0.009(7) 0.024(7) 0.019(7)
C14B 0.034(8) 0.049(9) 0.046(9) -0.001(8) 0.021(8) 0.006(8)
C15B 0.035(8) 0.042(9) 0.046(9) 0.001(8) 0.032(7) 0.017(8)
C16B 0.049(9) 0.051(10) 0.058(10) -0.015(8) 0.032(8) 0.010(8)
C13C 0.039(8) 0.046(9) 0.039(8) -0.007(7) 0.014(7) 0.004(7)
C14C 0.046(9) 0.045(10) 0.050(10) -0.004(9) 0.019(8) 0.002(9)
C15C 0.038(9) 0.050(10) 0.046(9) -0.008(8) 0.030(8) 0.005(8)
C16C 0.050(11) 0.054(12) 0.054(11) -0.004(10) 0.037(9) 0.009(10)
C13D 0.035(7) 0.049(7) 0.043(7) 0.003(7) 0.024(6) 0.014(7)
C14D 0.041(9) 0.048(9) 0.046(9) 0.001(8) 0.013(8) 0.010(8)
C15D 0.053(10) 0.047(10) 0.045(10) 0.006(9) 0.019(8) 0.005(9)
C16D 0.047(11) 0.060(12) 0.052(11) -0.004(10) 0.021(10) 0.013(10)
C13E 0.044(9) 0.037(9) 0.039(8) 0.015(8) 0.017(8) 0.006(8)
C14E 0.056(11) 0.032(11) 0.052(11) -0.002(10) 0.001(10) -0.006(10)
C15E 0.070(13) 0.019(11) 0.063(12) -0.008(10) 0.002(12) 0.021(10)
C16E 0.083(16) 0.040(14) 0.067(14) -0.006(13) -0.006(13) 0.011(13)
C13F 0.015(8) 0.029(10) 0.057(10) -0.004(9) 0.001(8) -0.004(8)
C14F 0.010(8) 0.037(11) 0.052(11) -0.013(9) 0.012(8) 0.007(8)
C15F 0.020(8) 0.016(10) 0.058(11) 0.001(10) 0.011(9) -0.001(8)
C16F 0.024(11) 0.047(14) 0.067(13) -0.023(12) 0.005(10) 0.000(11)
N2A 0.069(14) 0.074(17) 0.082(17) 0.012(14) 0.035(13) 0.007(13)
N2B 0.033(11) 0.089(16) 0.104(17) -0.039(14) 0.042(11) -0.001(12)
N2C 0.096(16) 0.037(12) 0.064(13) -0.024(11) 0.037(12) 0.015(11)
N2D 0.062(13) 0.066(14) 0.083(14) -0.006(11) 0.035(11) 0.030(11)
N2E 0.114(19) 0.047(14) 0.065(15) 0.013(14) 0.004(14) 0.020(15)
N2F 0.038(12) 0.040(14) 0.095(17) -0.024(14) -0.011(12) 0.011(11)

loop_
_atom_type_symbol
_atom_type_description
_atom_type_scat_dispersion_real
_atom_type_scat_dispersion_imag
_atom_type_scat_source
C C 0.0033 0.0016 'International Tables Vol C Tables 4.2.6.8 and 6.1.1.4'
H H 0.0000 0.0000 'International Tables Vol C Tables 4.2.6.8 and 6.1.1.4'
N N 0.0061 0.0033 'International Tables Vol C Tables 4.2.6.8 and 6.1.1.4'
Br Br -0.2901 2.4595 'International Tables Vol C Tables 4.2.6.8 and 6.1.1.4'

loop_
_geom_angle_atom_site_label_1
_geom_angle_atom_site_label_2
_geom_angle_atom_site_label_3
_geom_angle
_geom_angle_site_symmetry_1
_geom_angle_site_symmetry_3
C1A N1A C12A 108.2(13) . .
C1A N1A C13A 126.2(13) . .
C12A N1A C13A 125.4(13) . .
C2A C1A N1A 128.8(14) . .
C2A C1A C6A 121.7(14) . .
N1A C1A C6A 108.7(13) . .
C1A C2A C3A 121.5(18) . .
C1A C2A H2AA 119.2 . .
C3A C2A H2AA 119.2 . .
C4A C3A C2A 116.1(17) . .
C4A C3A H3AA 122.0 . .
C2A C3A H3AA 122.0 . .
C5A C4A C3A 123.5(15) . .
C5A C4A Br1A 118.0(12) . .
C3A C4A Br1A 118.5(13) . .
C4A C5A C6A 119.5(17) . .
C4A C5A H5AA 120.3 . .
C6A C5A H5AA 120.3 . .
C5A C6A C1A 117.1(15) . .
C5A C6A C7A 135.6(16) . .
C1A C6A C7A 107.3(13) . .
C8A C7A C12A 117.7(14) . .
C8A C7A C6A 134.1(16) . .
C12A C7A C6A 107.8(13) . .
C9A C8A C7A 119.0(18) . .
C9A C8A H8AA 120.5 . .
C7A C8A H8AA 120.5 . .
C8A C9A C10A 122.9(19) . .
C8A C9A H9AA 118.6 . .
C10A C9A H9AA 118.6 . .
C11A C10A C9A 119.8(18) . .
C11A C10A H10A 120.1 . .
C9A C10A H10A 120.1 . .
C12A C11A C10A 116.5(18) . .
C12A C11A H11A 121.8 . .
C10A C11A H11A 121.8 . .
C11A C12A C7A 124.1(15) . .
C11A C12A N1A 128.0(15) . .
C7A C12A N1A 108.0(13) . .
C12Z N1Z C1Z 109.3(18) . .
C12Z N1Z C13A 126.6(19) . .
C1Z N1Z C13A 124.1(19) . .
C2Z C1Z C6Z 122(2) . .
C2Z C1Z N1Z 127(3) . .
C6Z C1Z N1Z 108.0(19) . .
C5Z C6Z C1Z 119(2) . .
C5Z C6Z C7Z 133(3) . .
C1Z C6Z C7Z 107.3(18) . .
C8Z C7Z C12Z 120(2) . .
C8Z C7Z C6Z 132(3) . .
C12Z C7Z C6Z 107.8(18) . .
C11Z C12Z N1Z 130(3) . .
C11Z C12Z C7Z 121(2) . .
N1Z C12Z C7Z 107.6(19) . .
C1Z C2Z C3Z 116(3) . .
C1Z C2Z H2ZA 121.9 . .
C3Z C2Z H2ZA 121.9 . .
C2Z C3Z C4Z 119(3) . .
C2Z C3Z H3ZA 120.6 . .
C4Z C3Z H3ZA 120.6 . .
C5Z C4Z C3Z 122(3) . .
C5Z C4Z Br1Z 117(6) . .
C3Z C4Z Br1Z 110(6) . .
C4Z C5Z C6Z 117(3) . .
C4Z C5Z H5ZA 121.5 . .
C6Z C5Z H5ZA 121.5 . .
C9Z C8Z C7Z 117(3) . .
C9Z C8Z H8ZA 121.7 . .
C7Z C8Z H8ZA 121.7 . .
C8Z C9Z C10Z 121(4) . .
C8Z C9Z H9ZA 119.7 . .
C10Z C9Z H9ZA 119.7 . .
C11Z C10Z C9Z 118(4) . .
C11Z C10Z H10B 121.0 . .
C9Z C10Z H10B 121.0 . .
C12Z C11Z C10Z 117(3) . .
C12Z C11Z H11B 121.6 . .
C10Z C11Z H11B 121.6 . .
C12B N1B C1B 108.1(15) . .
C12B N1B C13B 125.8(16) . .
C1B N1B C13B 125.2(15) . .
C2B C1B N1B 128.4(17) . .
C2B C1B C6B 123.1(17) . .
N1B C1B C6B 108.4(15) . .
C1B C2B C3B 116(2) . .
C1B C2B H2BA 121.9 . .
C3B C2B H2BA 121.9 . .
C2B C3B C4B 120(2) . .
C2B C3B H3BA 119.9 . .
C4B C3B H3BA 119.9 . .
C5B C4B C3B 123.9(18) . .
C5B C4B Br1B 118.6(15) . .
C3B C4B Br1B 117.4(15) . .
C4B C5B C6B 116(2) . .
C4B C5B H5BA 122.2 . .
C6B C5B H5BA 122.2 . .
C5B C6B C1B 120.3(18) . .
C5B C6B C7B 132.0(19) . .
C1B C6B C7B 107.7(15) . .
C8B C7B C12B 121.1(18) . .
C8B C7B C6B 132(2) . .
C12B C7B C6B 106.8(16) . .
C9B C8B C7B 116(2) . .
C9B C8B H8BA 122.0 . .
C7B C8B H8BA 122.0 . .
C8B C9B C10B 123(2) . .
C8B C9B H9BA 118.5 . .
C10B C9B H9BA 118.5 . .
C11B C10B C9B 121(2) . .
C11B C10B H10C 119.5 . .
C9B C10B H10C 119.5 . .
C12B C11B C10B 117(2) . .
C12B C11B H11C 121.4 . .
C10B C11B H11C 121.4 . .
C11B C12B N1B 129(2) . .
C11B C12B C7B 121.6(18) . .
N1B C12B C7B 108.5(16) . .
C12Y N1Y C1Y 109.2(16) . .
C12Y N1Y C13B 126.2(16) . .
C1Y N1Y C13B 124.3(16) . .
C2Y C1Y N1Y 126.8(17) . .
C2Y C1Y C6Y 123.6(17) . .
N1Y C1Y C6Y 109.3(16) . .
C1Y C2Y C3Y 116(2) . .
C1Y C2Y H2YA 121.9 . .
C3Y C2Y H2YA 121.9 . .
C2Y C3Y C4Y 119(2) . .
C2Y C3Y H3YA 120.5 . .
C4Y C3Y H3YA 120.5 . .
C5Y C4Y C3Y 123(2) . .
C5Y C4Y Br1Y 119.5(17) . .
C3Y C4Y Br1Y 115.3(16) . .
C4Y C5Y C6Y 116(2) . .
C4Y C5Y H5YA 122.0 . .
C6Y C5Y H5YA 122.0 . .
C5Y C6Y C1Y 119.3(18) . .
C5Y C6Y C7Y 135.2(19) . .
C1Y C6Y C7Y 105.5(16) . .
C8Y C7Y C12Y 119.4(18) . .
C8Y C7Y C6Y 131(2) . .
C12Y C7Y C6Y 109.4(16) . .
C9Y C8Y C7Y 117(2) . .
C9Y C8Y H8YA 121.7 . .
C7Y C8Y H8YA 121.7 . .
C8Y C9Y C10Y 124(2) . .
C8Y C9Y H9YA 118.1 . .
C10Y C9Y H9YA 118.1 . .
C11Y C10Y C9Y 120(2) . .
C11Y C10Y H10D 120.0 . .
C9Y C10Y H10D 120.0 . .
C12Y C11Y C10Y 116(2) . .
C12Y C11Y H11D 121.8 . .
C10Y C11Y H11D 121.8 . .
C11Y C12Y N1Y 130(2) . .
C11Y C12Y C7Y 123.3(18) . .
N1Y C12Y C7Y 106.4(16) . .
C5C C4C C3C 122.0(15) . .
C5C C4C Br1C 119.8(12) . .
C3C C4C Br1C 118.2(12) . .
C8C C9C C10C 117.8(18) . .
C8C C9C H9CA 121.1 . .
C10C C9C H9CA 121.1 . .
C5C C4X C3C 122.0(15) . .
C5C C4X H4XA 119.0 . .
C3C C4X H4XA 119.0 . .
C8C C9X C10C 117.8(18) . .
C8C C9X Br1X 124(2) . .
C10C C9X Br1X 118(2) . .
C1C N1C C12C 108.3(12) . .
C1C N1C C13C 125.9(13) . .
C12C N1C C13C 125.8(13) . .
C2C C1C N1C 129.9(14) . .
C2C C1C C6C 121.5(13) . .
N1C C1C C6C 108.6(12) . .
C1C C2C C3C 116.7(16) . .
C1C C2C H2CA 121.6 . .
C3C C2C H2CA 121.6 . .
C2C C3C C4C 122.1(17) . .
C2C C3C C4X 122.1(17) . .
C2C C3C H3C 119.0 . .
C4C C3C H3C 119.0 . .
C4X C5C C6C 116.2(15) . .
C4C C5C C6C 116.2(15) . .
C4C C5C H5C 121.9 . .
C6C C5C H5C 121.9 . .
C1C C6C C5C 121.5(14) . .
C1C C6C C7C 107.8(12) . .
C5C C6C C7C 130.7(14) . .
C8C C7C C12C 120.4(14) . .
C8C C7C C6C 133.2(15) . .
C12C C7C C6C 106.4(12) . .
C9X C8C C7C 119.9(17) . .
C9C C8C C7C 119.9(17) . .
C9C C8C H8C 120.0 . .
C7C C8C H8C 120.0 . .
C11C C10C C9C 124.5(19) . .
C11C C10C C9X 124.5(19) . .
C11C C10C H10T 117.8 . .
C9C C10C H10T 117.8 . .
C12C C11C C10C 117.8(17) . .
C12C C11C H11E 121.1 . .
C10C C11C H11E 121.1 . .
C11C C12C N1C 131.7(15) . .
C11C C12C C7C 119.6(14) . .
N1C C12C C7C 108.8(13) . .
C12D N1D C1D 109.5(13) . .
C12D N1D C13D 127.1(13) . .
C1D N1D C13D 123.0(13) . .
C2D C1D N1D 129.6(14) . .
C2D C1D C6D 122.3(14) . .
N1D C1D C6D 108.1(13) . .
C1D C2D C3D 118.5(17) . .
C1D C2D H2DA 120.8 . .
C3D C2D H2DA 120.8 . .
C2D C3D C4D 119.5(16) . .
C2D C3D H3DA 120.3 . .
C4D C3D H3DA 120.3 . .
C5D C4D C3D 122.3(14) . .
C5D C4D Br1D 121.5(12) . .
C3D C4D Br1D 116.2(12) . .
C4D C5D C6D 118.5(16) . .
C4D C5D H5DA 120.7 . .
C6D C5D H5DA 120.7 . .
C1D C6D C5D 118.9(14) . .
C1D C6D C7D 107.5(12) . .
C5D C6D C7D 133.6(15) . .
C8D C7D C12D 120.7(14) . .
C8D C7D C6D 132.8(16) . .
C12D C7D C6D 106.2(13) . .
C9D C8D C7D 118.2(17) . .
C9D C8D H8DA 120.9 . .
C7D C8D H8DA 120.9 . .
C10D C9D C8D 119.8(18) . .
C10D C9D H9DA 120.1 . .
C8D C9D H9DA 120.1 . .
C11D C10D C9D 121.6(19) . .
C11D C10D H10E 119.2 . .
C9D C10D H10E 119.2 . .
C12D C11D C10D 120.5(18) . .
C12D C11D H11F 119.7 . .
C10D C11D H11F 119.7 . .
C11D C12D N1D 132.7(15) . .
C11D C12D C7D 118.8(14) . .
N1D C12D C7D 108.5(13) . .
C12W N1W C1W 109.9(17) . .
C12W N1W C13D 127.2(18) . .
C1W N1W C13D 122.7(17) . .
C2W C1W C6W 125.4(19) . .
C2W C1W N1W 126.9(19) . .
C6W C1W N1W 107.7(17) . .
C1W C2W C3W 116(2) . .
C1W C2W H2WA 121.9 . .
C3W C2W H2WA 121.9 . .
C2W C3W C4W 118(3) . .
C2W C3W H3WA 121.0 . .
C4W C3W H3WA 121.0 . .
C5W C4W C3W 125(2) . .
C5W C4W Br1W 117.8(18) . .
C3W C4W Br1W 116.3(18) . .
C4W C5W C6W 117(2) . .
C4W C5W H5WA 121.7 . .
C6W C5W H5WA 121.7 . .
C5W C6W C1W 118(2) . .
C5W C6W C7W 134(2) . .
C1W C6W C7W 107.8(17) . .
C8W C7W C12W 121(2) . .
C8W C7W C6W 131(2) . .
C12W C7W C6W 107.7(17) . .
C9W C8W C7W 117(3) . .
C9W C8W H8WA 121.6 . .
C7W C8W H8WA 121.6 . .
C8W C9W C10W 121(3) . .
C8W C9W H9WA 119.7 . .
C10W C9W H9WA 119.7 . .
C11W C10W C9W 121(3) . .
C11W C10W H10F 119.4 . .
C9W C10W H10F 119.4 . .
C12W C11W C10W 118(3) . .
C12W C11W H11G 121.2 . .
C10W C11W H11G 121.2 . .
C11W C12W N1W 133(2) . .
C11W C12W C7W 120(2) . .
N1W C12W C7W 106.9(18) . .
C1E N1E C12E 106.8(13) . .
C1E N1E C13E 123.8(13) . .
C12E N1E C13E 124.2(14) . .
C2E C1E C6E 122.8(15) . .
C2E C1E N1E 125.9(15) . .
C6E C1E N1E 110.9(13) . .
C3E C2E C1E 116.3(18) . .
C3E C2E H2EA 121.8 . .
C1E C2E H2EA 121.8 . .
C2E C3E C4E 120.1(18) . .
C2E C3E H3EA 120.0 . .
C4E C3E H3EA 120.0 . .
C5E C4E C3E 124.8(16) . .
C5E C4E Br1E 118.8(13) . .
C3E C4E Br1E 116.3(13) . .
C4E C5E C6E 114.8(17) . .
C4E C5E H5EA 122.6 . .
C6E C5E H5EA 122.6 . .
C5E C6E C1E 120.4(16) . .
C5E C6E C7E 133.5(17) . .
C1E C6E C7E 105.4(13) . .
C8E C7E C12E 119.5(15) . .
C8E C7E C6E 131.7(17) . .
C12E C7E C6E 108.4(14) . .
C9E C8E C7E 119.4(19) . .
C9E C8E H8EA 120.3 . .
C7E C8E H8EA 120.3 . .
C8E C9E C10E 120.9(19) . .
C8E C9E H9EA 119.6 . .
C10E C9E H9EA 119.6 . .
C11E C10E C9E 119.2(19) . .
C11E C10E H10G 120.4 . .
C9E C10E H10G 120.4 . .
C12E C11E C10E 119.9(19) . .
C12E C11E H11H 120.0 . .
C10E C11E H11H 120.0 . .
C11E C12E N1E 131.3(16) . .
C11E C12E C7E 120.6(15) . .
N1E C12E C7E 108.1(14) . .
C1V N1V C12V 108.3(14) . .
C1V N1V C13E 124.9(14) . .
C12V N1V C13E 126.3(18) . .
C2V C1V C6V 122(3) . .
C2V C1V N1V 126(2) . .
C6V C1V N1V 109.0(13) . .
C1V C2V C3V 115(3) . .
C1V C2V H2VA 122.3 . .
C3V C2V H2VA 122.3 . .
C2V C3V C4V 119(3) . .
C2V C3V H3VA 120.7 . .
C4V C3V H3VA 120.7 . .
C5V C4V C3V 122(3) . .
C5V C4V Br1V 139(4) . .
C3V C4V Br1V 99(4) . .
C4V C5V C6V 116(3) . .
C4V C5V H5VA 122.0 . .
C6V C5V H5VA 122.0 . .
C1V C6V C5V 118(3) . .
C1V C6V C7V 106(2) . .
C5V C6V C7V 134(3) . .
C8V C7V C12V 120(3) . .
C8V C7V C6V 132(3) . .
C12V C7V C6V 107(2) . .
C9V C8V C7V 118(3) . .
C9V C8V H8VA 121.1 . .
C7V C8V H8VA 121.1 . .
C8V C9V C10V 122(3) . .
C8V C9V H9VA 119.1 . .
C10V C9V H9VA 119.1 . .
C11V C10V C9V 120(3) . .
C11V C10V H10H 119.8 . .
C9V C10V H10H 119.8 . .
C12V C11V C10V 118(3) . .
C12V C11V H11I 120.9 . .
C10V C11V H11I 120.9 . .
C11V C12V N1V 129(3) . .
C11V C12V C7V 120(3) . .
N1V C12V C7V 107(2) . .
C1F N1F C12F 109.7(11) . .
C1F N1F C13F 125.0(13) . .
C12F N1F C13F 124.2(12) . .
C2F C1F N1F 130.0(13) . .
C2F C1F C6F 122.1(13) . .
N1F C1F C6F 108.0(12) . .
C1F C2F C3F 118.0(16) . .
C1F C2F H2FA 121.0 . .
C3F C2F H2FA 121.0 . .
C4F C3F C2F 119.7(17) . .
C4F C3F H3FA 120.1 . .
C2F C3F H3FA 120.1 . .
C5F C4F C3F 121.6(15) . .
C5F C4F Br1F 119.0(12) . .
C3F C4F Br1F 119.1(12) . .
C4F C5F C6F 120.2(15) . .
C4F C5F H5FA 119.9 . .
C6F C5F H5FA 119.9 . .
C5F C6F C1F 118.3(14) . .
C5F C6F C7F 134.7(14) . .
C1F C6F C7F 107.0(12) . .
C8F C7F C12F 119.0(14) . .
C8F C7F C6F 133.0(15) . .
C12F C7F C6F 107.8(12) . .
C9F C8F C7F 115.7(17) . .
C9F C8F H8FA 122.2 . .
C7F C8F H8FA 122.2 . .
C8F C9F C10F 126.2(18) . .
C8F C9F H9FA 116.9 . .
C10F C9F H9FA 116.9 . .
C9F C10F C11F 117.9(17) . .
C9F C10F H10I 121.0 . .
C11F C10F H10I 121.0 . .
C12F C11F C10F 115.8(16) . .
C12F C11F H11J 122.1 . .
C10F C11F H11J 122.1 . .
C11F C12F C7F 124.7(14) . .
C11F C12F N1F 127.5(14) . .
C7F C12F N1F 107.5(12) . .
C13B C13A N1A 125.8(18) . .
C13B C13A N1Z 121(2) . .
C13B C13A C14A 117.5(15) . .
N1A C13A C14A 116.6(18) . .
N1Z C13A C14A 121(2) . .
C15A C14A C13A 118(2) . .
C15A C14A H14A 121.0 . .
C13A C14A H14A 121.0 . .
C14A C15A C16A 118(3) . .
C14A C15A C15B 126(3) . .
C16A C15A C15B 116(2) . .
N2A C16A C15A 172(4) . .
C13A C13B C14B 122.0(17) . .
C13A C13B N1Y 119(2) . .
C14B C13B N1Y 119(3) . .
C13A C13B N1B 119(2) . .
C14B C13B N1B 119(2) . .
C15B C14B C13B 121(2) . .
C15B C14B H14B 119.6 . .
C13B C14B H14B 119.6 . .
C16B C15B C14B 118(3) . .
C16B C15B C15A 127(3) . .
C14B C15B C15A 116(2) . .
N2B C16B C15B 176(4) . .
C14C C13C N1C 119(2) . .
C14C C13C C13D 120.4(19) . .
N1C C13C C13D 120.5(15) . .
C13C C14C C15C 122(3) . .
C13C C14C H14C 119.1 . .
C15C C14C H14C 119.1 . .
C15D C15C C16C 121(2) . .
C15D C15C C14C 118(3) . .
C16C C15C C14C 120(2) . .
N2C C16C C15C 172(3) . .
C14D C13D N1W 120(3) . .
C14D C13D N1D 117(2) . .
C14D C13D C13C 118.8(17) . .
N1W C13D C13C 120(2) . .
N1D C13D C13C 124.6(18) . .
C13D C14D C15D 121(3) . .
C13D C14D H14D 119.5 . .
C15D C14D H14D 119.5 . .
C15C C15D C14D 120(3) . .
C15C C15D C16D 116(3) . .
C14D C15D C16D 124(3) . .
N2D C16D C15D 176(4) . .
C13E C13E C14E 121.8(16) 2_556 .
C13E C13E N1V 119.2(12) 2_556 .
C14E C13E N1V 115(2) . .
C13E C13E N1E 124.3(11) 2_556 .
C14E C13E N1E 111(2) . .
C13E C14E C15E 118(2) . .
C13E C14E H14E 120.9 . .
C15E C14E H14E 120.9 . .
C16E C15E C15E 124(2) . 2_556
C16E C15E C14E 116(3) . .
C15E C15E C14E 117.1(17) 2_556 .
N2E C16E C15E 170(4) . .
C14F C13F C13F 115.2(13) . 2_655
C14F C13F N1F 122.6(18) . .
C13F C13F N1F 119.4(10) 2_655 .
C15F C14F C13F 118(2) . .
C15F C14F H14F 120.8 . .
C13F C14F H14F 120.8 . .
C14F C15F C15F 123.3(14) . 2_655
C14F C15F C16F 115(2) . .
C15F C15F C16F 120.2(12) 2_655 .
N2F C16F C15F 170(4) . .

loop_
_geom_bond_atom_site_label_1
_geom_bond_atom_site_label_2
_geom_bond_distance
_geom_bond_site_symmetry_2
Br1A C4A 1.899(15) .
N1A C1A 1.397(15) .
N1A C12A 1.407(15) .
N1A C13A 1.409(15) .
C1A C2A 1.359(17) .
C1A C6A 1.399(16) .
C2A C3A 1.386(17) .
C2A H2AA 0.9500 .
C3A C4A 1.385(17) .
C3A H3AA 0.9500 .
C4A C5A 1.373(17) .
C5A C6A 1.393(16) .
C5A H5AA 0.9500 .
C6A C7A 1.426(16) .
C7A C8A 1.381(16) .
C7A C12A 1.401(16) .
C8A C9A 1.345(17) .
C8A H8AA 0.9500 .
C9A C10A 1.393(18) .
C9A H9AA 0.9500 .
C10A C11A 1.387(17) .
C10A H10A 0.9500 .
C11A C12A 1.366(17) .
C11A H11A 0.9500 .
Br1Z C4Z 1.89(2) .
N1Z C12Z 1.398(19) .
N1Z C1Z 1.407(19) .
N1Z C13A 1.417(19) .
C1Z C2Z 1.37(2) .
C1Z C6Z 1.41(2) .
C6Z C5Z 1.40(2) .
C6Z C7Z 1.44(2) .
C7Z C8Z 1.40(2) .
C7Z C12Z 1.41(2) .
C12Z C11Z 1.38(2) .
C2Z C3Z 1.39(2) .
C2Z H2ZA 0.9500 .
C3Z C4Z 1.40(2) .
C3Z H3ZA 0.9500 .
C4Z C5Z 1.37(2) .
C5Z H5ZA 0.9500 .
C8Z C9Z 1.37(2) .
C8Z H8ZA 0.9500 .
C9Z C10Z 1.40(2) .
C9Z H9ZA 0.9500 .
C10Z C11Z 1.39(2) .
C10Z H10B 0.9500 .
C11Z H11B 0.9500 .
Br1B C4B 1.889(17) .
N1B C12B 1.401(17) .
N1B C1B 1.402(17) .
N1B C13B 1.423(17) .
C1B C2B 1.367(18) .
C1B C6B 1.408(18) .
C2B C3B 1.388(19) .
C2B H2BA 0.9500 .
C3B C4B 1.394(19) .
C3B H3BA 0.9500 .
C4B C5B 1.372(19) .
C5B C6B 1.390(17) .
C5B H5BA 0.9500 .
C6B C7B 1.432(19) .
C7B C8B 1.405(18) .
C7B C12B 1.416(18) .
C8B C9B 1.37(2) .
C8B H8BA 0.9500 .
C9B C10B 1.40(2) .
C9B H9BA 0.9500 .
C10B C11B 1.389(19) .
C10B H10C 0.9500 .
C11B C12B 1.372(19) .
C11B H11C 0.9500 .
Br1Y C4Y 1.892(19) .
N1Y C12Y 1.399(17) .
N1Y C1Y 1.405(17) .
N1Y C13B 1.419(17) .
C1Y C2Y 1.374(19) .
C1Y C6Y 1.407(18) .
C2Y C3Y 1.39(2) .
C2Y H2YA 0.9500 .
C3Y C4Y 1.41(2) .
C3Y H3YA 0.9500 .
C4Y C5Y 1.37(2) .
C5Y C6Y 1.407(18) .
C5Y H5YA 0.9500 .
C6Y C7Y 1.437(19) .
C7Y C8Y 1.394(19) .
C7Y C12Y 1.419(18) .
C8Y C9Y 1.36(2) .
C8Y H8YA 0.9500 .
C9Y C10Y 1.40(2) .
C9Y H9YA 0.9500 .
C10Y C11Y 1.39(2) .
C10Y H10D 0.9500 .
C11Y C12Y 1.371(19) .
C11Y H11D 0.9500 .
Br1C C4C 1.897(14) .
C4C C5C 1.355(16) .
C4C C3C 1.397(16) .
C9C C8C 1.349(17) .
C9C C10C 1.385(17) .
C9C H9CA 0.9500 .
Br1X C9X 1.48(3) .
C4X C5C 1.355(16) .
C4X C3C 1.397(16) .
C4X H4XA 0.9500 .
C9X C8C 1.349(17) .
C9X C10C 1.385(17) .
N1C C1C 1.391(15) .
N1C C12C 1.404(15) .
N1C C13C 1.418(15) .
C1C C2C 1.358(16) .
C1C C6C 1.409(15) .
C2C C3C 1.390(16) .
C2C H2CA 0.9500 .
C3C H3C 0.9500 .
C5C C6C 1.410(15) .
C5C H5C 0.9500 .
C6C C7C 1.434(16) .
C7C C8C 1.392(16) .
C7C C12C 1.416(16) .
C8C H8C 0.9500 .
C10C C11C 1.366(17) .
C10C H10T 0.9500 .
C11C C12C 1.353(16) .
C11C H11E 0.9500 .
Br1D C4D 1.887(15) .
N1D C12D 1.384(15) .
N1D C1D 1.407(15) .
N1D C13D 1.439(15) .
C1D C2D 1.381(17) .
C1D C6D 1.409(16) .
C2D C3D 1.391(16) .
C2D H2DA 0.9500 .
C3D C4D 1.414(17) .
C3D H3DA 0.9500 .
C4D C5D 1.366(17) .
C5D C6D 1.411(16) .
C5D H5DA 0.9500 .
C6D C7D 1.454(17) .
C7D C8D 1.404(17) .
C7D C12D 1.431(16) .
C8D C9D 1.398(18) .
C8D H8DA 0.9500 .
C9D C10D 1.390(18) .
C9D H9DA 0.9500 .
C10D C11D 1.370(18) .
C10D H10E 0.9500 .
C11D C12D 1.369(17) .
C11D H11F 0.9500 .
Br1W C4W 1.89(2) .
N1W C12W 1.401(18) .
N1W C1W 1.407(18) .
N1W C13D 1.414(18) .
C1W C2W 1.37(2) .
C1W C6W 1.398(19) .
C2W C3W 1.39(2) .
C2W H2WA 0.9500 .
C3W C4W 1.40(2) .
C3W H3WA 0.9500 .
C4W C5W 1.37(2) .
C5W C6W 1.393(19) .
C5W H5WA 0.9500 .
C6W C7W 1.44(2) .
C7W C8W 1.40(2) .
C7W C12W 1.419(19) .
C8W C9W 1.37(2) .
C8W H8WA 0.9500 .
C9W C10W 1.40(2) .
C9W H9WA 0.9500 .
C10W C11W 1.39(2) .
C10W H10F 0.9500 .
C11W C12W 1.38(2) .
C11W H11G 0.9500 .
Br1E C4E 1.896(16) .
N1E C1E 1.412(16) .
N1E C12E 1.413(15) .
N1E C13E 1.427(15) .
C1E C2E 1.373(17) .
C1E C6E 1.399(16) .
C2E C3E 1.369(17) .
C2E H2EA 0.9500 .
C3E C4E 1.392(18) .
C3E H3EA 0.9500 .
C4E C5E 1.360(17) .
C5E C6E 1.398(16) .
C5E H5EA 0.9500 .
C6E C7E 1.444(18) .
C7E C8E 1.410(17) .
C7E C12E 1.419(17) .
C8E C9E 1.364(18) .
C8E H8EA 0.9500 .
C9E C10E 1.416(18) .
C9E H9EA 0.9500 .
C10E C11E 1.407(18) .
C10E H10G 0.9500 .
C11E C12E 1.360(17) .
C11E H11H 0.9500 .
Br1V C4V 1.89(2) .
N1V C1V 1.406(18) .
N1V C12V 1.408(18) .
N1V C13E 1.413(17) .
C1V C2V 1.38(2) .
C1V C6V 1.40(2) .
C2V C3V 1.39(2) .
C2V H2VA 0.9500 .
C3V C4V 1.40(2) .
C3V H3VA 0.9500 .
C4V C5V 1.37(2) .
C5V C6V 1.40(2) .
C5V H5VA 0.9500 .
C6V C7V 1.44(2) .
C7V C8V 1.40(2) .
C7V C12V 1.42(2) .
C8V C9V 1.36(2) .
C8V H8VA 0.9500 .
C9V C10V 1.40(2) .
C9V H9VA 0.9500 .
C10V C11V 1.39(2) .
C10V H10H 0.9500 .
C11V C12V 1.38(2) .
C11V H11I 0.9500 .
Br1F C4F 1.895(14) .
N1F C1F 1.401(14) .
N1F C12F 1.417(14) .
N1F C13F 1.433(14) .
C1F C2F 1.391(16) .
C1F C6F 1.413(15) .
C2F C3F 1.411(16) .
C2F H2FA 0.9500 .
C3F C4F 1.390(16) .
C3F H3FA 0.9500 .
C4F C5F 1.375(16) .
C5F C6F 1.392(15) .
C5F H5FA 0.9500 .
C6F C7F 1.462(16) .
C7F C8F 1.396(16) .
C7F C12F 1.403(15) .
C8F C9F 1.373(17) .
C8F H8FA 0.9500 .
C9F C10F 1.396(17) .
C9F H9FA 0.9500 .
C10F C11F 1.412(17) .
C10F H10I 0.9500 .
C11F C12F 1.382(16) .
C11F H11J 0.9500 .
C13A C13B 1.29(3) .
C13A C14A 1.56(3) .
C14A C15A 1.23(3) .
C14A H14A 0.9500 .
C15A C16A 1.37(4) .
C15A C15B 1.43(4) .
C16A N2A 1.09(3) .
C13B C14B 1.41(3) .
C14B C15B 1.40(4) .
C14B H14B 0.9500 .
C15B C16B 1.39(3) .
C16B N2B 1.12(3) .
C13C C14C 1.25(3) .
C13C C13D 1.49(3) .
C14C C15C 1.51(3) .
C14C H14C 0.9500 .
C15C C15D 1.39(4) .
C15C C16C 1.49(4) .
C16C N2C 1.14(3) .
C13D C14D 1.39(3) .
C14D C15D 1.40(4) .
C14D H14D 0.9500 .
C15D C16D 1.49(4) .
C16D N2D 1.14(3) .
C13E C13E 1.38(4) 2_556
C13E C14E 1.38(3) .
C14E C15E 1.52(4) .
C14E H14E 0.9500 .
C15E C16E 1.30(4) .
C15E C15E 1.45(6) 2_556
C16E N2E 1.26(4) .
C13F C14F 1.41(3) .
C13F C13F 1.43(4) 2_655
C14F C15F 1.24(3) .
C14F H14F 0.9500 .
C15F C15F 1.30(4) 2_655
C15F C16F 1.58(4) .
C16F N2F 1.04(3) .
